data_7025464
loop_
_publ_author_name
'Clemente-Le\'on, Miguel'
'Coronado, Eugenio'
'L\'opez-Jord\`a, Maurici'

_publ_section_title
;
 2D and 3D bimetallic oxalate-based ferromagnets prepared by insertion of
 different Fe(III) spin crossover complexes.
;
_journal_issue 20
_journal_name_full 'Dalton transactions (Cambridge, England : 2003)'
_journal_page_first 4903
_journal_page_last 4910
_journal_paper_doi 10.1039/c001067g
_journal_volume 39
_journal_year 2010
_chemical_absolute_configuration unk
_chemical_formula_sum 'C54 H52 Cr2 Fe2 Mn2 N14 O41'
_chemical_formula_weight 1878.66
_chemical_name_systematic
;
?
;
_space_group_IT_number 4
_symmetry_cell_setting monoclinic
_symmetry_space_group_name_Hall 'P 2yb'
_symmetry_space_group_name_H-M 'P 1 21 1'
_atom_sites_solution_hydrogens geom
_atom_sites_solution_primary direct
_atom_sites_solution_secondary difmap
_audit_creation_method SHELXL-97
_cell_angle_alpha 90.00
_cell_angle_beta 106.59(3)
_cell_angle_gamma 90.00
_cell_formula_units_Z 2
_cell_length_a 12.712(3)
_cell_length_b 15.933(3)
_cell_length_c 18.379(4)
_cell_measurement_reflns_used 20271
_cell_measurement_temperature 120(2)
_cell_measurement_theta_max 27.07
_cell_measurement_theta_min 2.29
_cell_volume 3567.5(14)
_computing_cell_refinement
;
CrysAlisPro, Oxford Diffraction Ltd.,
Version 1.171.33.52 (release 06-11-2009 CrysAlis171 .NET)
(compiled Nov 6 2009,16:24:50)
;
_computing_data_collection
;
CrysAlisPro, Oxford Diffraction Ltd.,
Version 1.171.33.52 (release 06-11-2009 CrysAlis171 .NET)
(compiled Nov 6 2009,16:24:50)
;
_computing_data_reduction
;
CrysAlisPro, Oxford Diffraction Ltd.,
Version 1.171.33.52 (release 06-11-2009 CrysAlis171 .NET)
(compiled Nov 6 2009,16:24:50)
;
_computing_structure_refinement 'SHELXL-97 (Sheldrick, 2008)'
_diffrn_ambient_temperature 120(2)
_diffrn_measured_fraction_theta_full 0.984
_diffrn_measured_fraction_theta_max 0.872
_diffrn_measurement_device_type 'Xcalibur, Sapphire3, Gemini'
_diffrn_measurement_method '\w scans'
_diffrn_radiation_monochromator graphite
_diffrn_radiation_source 'fine-focus sealed tube'
_diffrn_radiation_type MoK\a
_diffrn_radiation_wavelength 0.71073
_diffrn_reflns_av_R_equivalents 0.0915
_diffrn_reflns_av_sigmaI/netI 0.2538
_diffrn_reflns_limit_h_max 15
_diffrn_reflns_limit_h_min -16
_diffrn_reflns_limit_k_max 18
_diffrn_reflns_limit_k_min -14
_diffrn_reflns_limit_l_max 23
_diffrn_reflns_limit_l_min -14
_diffrn_reflns_number 20271
_diffrn_reflns_theta_full 25.00
_diffrn_reflns_theta_max 27.07
_diffrn_reflns_theta_min 2.29
_exptl_absorpt_coefficient_mu 1.146
_exptl_absorpt_correction_T_max 0.9139
_exptl_absorpt_correction_T_min 0.8843
_exptl_absorpt_correction_type multi-scan
_exptl_absorpt_process_details
;
CrysAlisPro, Oxford Diffraction Ltd.,
Version 1.171.33.52 (release 06-11-2009 CrysAlis171 .NET)
(compiled Nov 6 2009,16:24:50)
Empirical absorption correction using spherical harmonics,
implemented in SCALE3 ABSPACK scaling algorithm.
;
_exptl_crystal_colour brown
_exptl_crystal_density_diffrn 1.747
_exptl_crystal_density_method 'not measured'
_exptl_crystal_description platelet
_exptl_crystal_F_000 1900
_exptl_crystal_size_max 0.11
_exptl_crystal_size_mid 0.10
_exptl_crystal_size_min 0.08
_refine_diff_density_max 0.754
_refine_diff_density_min -0.504
_refine_diff_density_rms 0.106
_refine_ls_abs_structure_details 'Flack H D (1983), Acta Cryst. A39, 876-881'
_refine_ls_abs_structure_Flack 0.36(4)
_refine_ls_extinction_method none
_refine_ls_goodness_of_fit_ref 0.827
_refine_ls_hydrogen_treatment constr
_refine_ls_matrix_type full
_refine_ls_number_parameters 509
_refine_ls_number_reflns 10434
_refine_ls_number_restraints 9
_refine_ls_restrained_S_all 0.827
_refine_ls_R_factor_all 0.1713
_refine_ls_R_factor_gt 0.0730
_refine_ls_shift/su_max 0.047
_refine_ls_shift/su_mean 0.002
_refine_ls_structure_factor_coef Fsqd
_refine_ls_weighting_details 'calc w=1/[\s^2^(Fo^2^)+(0.0496P)^2^+0.0000P] where P=(Fo^2^+2Fc^2^)/3'
_refine_ls_weighting_scheme calc
_refine_ls_wR_factor_gt 0.1203
_refine_ls_wR_factor_ref 0.1418
_reflns_number_gt 4367
_reflns_number_total 10434
_reflns_threshold_expression >2\s(I)
_cod_data_source_file c001067g.txt
_cod_data_source_block 1
_cod_depositor_comments
;
The following automatic conversions were performed:

'_symmetry_cell_setting' value 'Monoclinic' changed to 'monoclinic'
according to /home/saulius/struct/CIF-dictionaries/cif_core.dic
dictionary named 'cif_core.dic' version 2.4.2 from 2011-04-26.

Automatic conversion script
Id: cif_fix_values 1891 2012-01-12 08:04:46Z andrius 
;
_cod_original_cell_volume 3567.5(12)
_cod_original_sg_symbol_H-M P21
_cod_database_code 7025464

loop_
_symmetry_equiv_pos_as_xyz
'x, y, z'
'-x, y+1/2, -z'

loop_
_atom_site_label
_atom_site_type_symbol
_atom_site_fract_x
_atom_site_fract_y
_atom_site_fract_z
_atom_site_U_iso_or_equiv
_atom_site_adp_type
_atom_site_occupancy
_atom_site_symmetry_multiplicity
_atom_site_calc_flag
_atom_site_refinement_flags
_atom_site_disorder_assembly
_atom_site_disorder_group
C1 C 0.4639(11) 0.9328(8) 0.4977(8) 0.027(4) Uiso 1 1 d . . .
C2 C 0.5721(10) 0.9732(8) 0.4945(7) 0.024(3) Uiso 1 1 d . . .
C3 C 0.3740(9) 1.2107(8) 0.4083(6) 0.021(3) Uiso 1 1 d . . .
C4 C 0.5877(9) 0.7227(9) 0.6678(6) 0.020(3) Uiso 1 1 d . . .
C5 C 0.3143(11) 0.9399(8) 0.2300(7) 0.030(4) Uiso 1 1 d . . .
C6 C 0.2164(10) 0.9884(8) 0.2438(7) 0.029(3) Uiso 1 1 d . . .
C7 C 0.0585(11) 0.9904(9) -0.0075(8) 0.032(4) Uiso 1 1 d . . .
C8 C -0.0456(10) 0.9433(8) 0.0039(7) 0.022(3) Uiso 1 1 d . . .
C9 C 0.8596(10) 1.2217(9) 0.9153(7) 0.029(4) Uiso 1 1 d . . .
C10 C 0.8919(10) 1.2196(10) 0.8373(8) 0.033(4) Uiso 1 1 d . . .
C11 C 0.7984(10) 0.9354(8) 0.7401(7) 0.022(3) Uiso 1 1 d . . .
C12 C 0.6973(10) 0.9859(8) 0.7457(7) 0.021(3) Uiso 1 1 d . . .
C40 C 0.6551(10) 0.9576(8) 0.0857(7) 0.023(3) Uiso 1 1 d . . .
C41 C 0.7325(8) 1.0213(7) 0.0989(6) 0.013(3) Uiso 1 1 d . . .
H41 H 0.7683 1.0310 0.0620 0.015 Uiso 1 1 calc R . .
C42 C 0.7599(10) 1.0709(8) 0.1624(7) 0.028(3) Uiso 1 1 d . . .
H42 H 0.8130 1.1126 0.1695 0.034 Uiso 1 1 calc R . .
C43 C 0.7024(9) 1.0549(8) 0.2168(6) 0.020(3) Uiso 1 1 d . . .
C44 C 0.6232(10) 0.9922(8) 0.2054(7) 0.026(3) Uiso 1 1 d . . .
H44 H 0.5854 0.9844 0.2414 0.032 Uiso 1 1 calc R . .
C45 C 0.5991(10) 0.9413(8) 0.1418(7) 0.023(3) Uiso 1 1 d . . .
C46 C 0.5275(9) 0.8726(7) 0.1372(6) 0.018(3) Uiso 1 1 d . . .
H46 H 0.4938 0.8667 0.1757 0.022 Uiso 1 1 calc R . .
C47 C 0.4407(10) 0.7410(8) 0.0908(7) 0.032(3) Uiso 1 1 d . . .
H47A H 0.3934 0.7531 0.1226 0.038 Uiso 1 1 calc R . .
H47B H 0.4896 0.6954 0.1136 0.038 Uiso 1 1 calc R . .
C48 C 0.3732(9) 0.7175(9) 0.0119(6) 0.027(3) Uiso 1 1 d . . .
H48A H 0.3485 0.6598 0.0111 0.032 Uiso 1 1 calc R . .
H48B H 0.3093 0.7535 -0.0042 0.032 Uiso 1 1 calc R . .
C49 C 0.5109(10) 0.6547(9) -0.0477(7) 0.036(4) Uiso 1 1 d . . .
H49A H 0.5187 0.6528 -0.0987 0.043 Uiso 1 1 calc R . .
H49B H 0.4754 0.6033 -0.0390 0.043 Uiso 1 1 calc R . .
C50 C 0.6215(9) 0.6621(8) 0.0090(7) 0.024(3) Uiso 1 1 d . . .
H50A H 0.6164 0.6473 0.0591 0.028 Uiso 1 1 calc R . .
H50B H 0.6723 0.6236 -0.0041 0.028 Uiso 1 1 calc R . .
C51 C 0.7278(10) 0.7678(8) -0.0445(7) 0.030(3) Uiso 1 1 d . . .
H51A H 0.7712 0.7189 -0.0484 0.036 Uiso 1 1 calc R . .
H51B H 0.7777 0.8141 -0.0254 0.036 Uiso 1 1 calc R . .
C52 C 0.6535(10) 0.7897(9) -0.1218(7) 0.040(4) Uiso 1 1 d . . .
H52A H 0.6938 0.8200 -0.1511 0.048 Uiso 1 1 calc R . .
H52B H 0.6227 0.7393 -0.1493 0.048 Uiso 1 1 calc R . .
C53 C 0.5189(10) 0.8996(8) -0.1595(7) 0.031(3) Uiso 1 1 d . . .
H53 H 0.5461 0.9058 -0.2012 0.037 Uiso 1 1 calc R . .
C54 C 0.4288(10) 0.9527(8) -0.1555(7) 0.025(3) Uiso 1 1 d . . .
C55 C 0.3911(9) 1.0073(8) -0.2178(7) 0.024(3) Uiso 1 1 d . . .
H55 H 0.4281 1.0127 -0.2545 0.028 Uiso 1 1 calc R . .
C56 C 0.2936(9) 1.0537(9) -0.2221(7) 0.023(3) Uiso 1 1 d . . .
C57 C 0.2374(9) 1.0430(8) -0.1695(6) 0.023(3) Uiso 1 1 d . . .
H57 H 0.1727 1.0726 -0.1742 0.028 Uiso 1 1 calc R . .
C58 C 0.2760(11) 0.9886(9) -0.1097(8) 0.037(4) Uiso 1 1 d . . .
H58 H 0.2360 0.9801 -0.0752 0.045 Uiso 1 1 calc R . .
C59 C 0.3750(9) 0.9459(7) -0.1006(6) 0.010(3) Uiso 1 1 d . . .
C60 C 0.1433(10) 0.9493(8) 0.5912(7) 0.025(3) Uiso 1 1 d . . .
C61 C 0.2397(10) 0.9063(9) 0.6015(7) 0.033(4) Uiso 1 1 d . . .
H61 H 0.2789 0.9135 0.5663 0.040 Uiso 1 1 calc R . .
C62 C 0.2829(10) 0.8505(8) 0.6646(7) 0.028(3) Uiso 1 1 d . . .
H62 H 0.3484 0.8213 0.6717 0.034 Uiso 1 1 calc R . .
C63 C 0.2179(10) 0.8440(8) 0.7140(7) 0.028(3) Uiso 1 1 d . . .
C64 C 0.1259(10) 0.8850(9) 0.7083(7) 0.033(3) Uiso 1 1 d . . .
H64 H 0.0884 0.8766 0.7444 0.039 Uiso 1 1 calc R . .
C65 C 0.0842(10) 0.9411(8) 0.6485(7) 0.025(3) Uiso 1 1 d . . .
C66 C -0.0057(10) 0.9948(8) 0.6461(7) 0.030(3) Uiso 1 1 d . . .
H66 H -0.0392 0.9878 0.6845 0.036 Uiso 1 1 calc R . .
C67 C -0.1306(9) 1.1093(9) 0.6089(7) 0.030(3) Uiso 1 1 d . . .
H67A H -0.0974 1.1603 0.6340 0.036 Uiso 1 1 calc R . .
H67B H -0.1716 1.0826 0.6397 0.036 Uiso 1 1 calc R . .
C68 C -0.2038(10) 1.1280(9) 0.5308(7) 0.036(4) Uiso 1 1 d . . .
H68A H -0.2492 1.1764 0.5326 0.043 Uiso 1 1 calc R . .
H68B H -0.2517 1.0805 0.5122 0.043 Uiso 1 1 calc R . .
C69 C -0.0959(10) 1.2334(9) 0.4768(7) 0.039(4) Uiso 1 1 d . . .
H69A H -0.1458 1.2716 0.4913 0.047 Uiso 1 1 calc R . .
H69B H -0.0939 1.2479 0.4260 0.047 Uiso 1 1 calc R . .
C70 C 0.0188(9) 1.2414(8) 0.5322(7) 0.028(3) Uiso 1 1 d . . .
H70A H 0.0559 1.2891 0.5180 0.034 Uiso 1 1 calc R . .
H70B H 0.0126 1.2514 0.5829 0.034 Uiso 1 1 calc R . .
C71 C 0.1556(10) 1.1705(8) 0.4820(7) 0.032(3) Uiso 1 1 d . . .
H71A H 0.2150 1.1305 0.4995 0.039 Uiso 1 1 calc R . .
H71B H 0.1872 1.2261 0.4833 0.039 Uiso 1 1 calc R . .
C72 C 0.0890(10) 1.1491(8) 0.4013(7) 0.031(3) Uiso 1 1 d . . .
H72A H 0.0413 1.1957 0.3793 0.037 Uiso 1 1 calc R . .
H72B H 0.1377 1.1384 0.3702 0.037 Uiso 1 1 calc R . .
C73 C -0.0043(9) 1.0242(8) 0.3503(7) 0.026(3) Uiso 1 1 d . . .
H73 H 0.0242 1.0329 0.3096 0.031 Uiso 1 1 calc R . .
C74 C -0.0761(10) 0.9542(8) 0.3453(7) 0.025(3) Uiso 1 1 d . . .
C75 C -0.1023(9) 0.9029(8) 0.2787(7) 0.028(3) Uiso 1 1 d . . .
H75 H -0.0657 0.9112 0.2422 0.034 Uiso 1 1 calc R . .
C76 C -0.1799(10) 0.8423(8) 0.2684(7) 0.028(3) Uiso 1 1 d . . .
C77 C -0.2437(10) 0.8318(9) 0.3182(7) 0.032(3) Uiso 1 1 d . . .
H77 H -0.3011 0.7933 0.3067 0.039 Uiso 1 1 calc R . .
C78 C -0.2228(10) 0.8770(9) 0.3833(7) 0.039(4) Uiso 1 1 d . . .
H78 H -0.2647 0.8688 0.4167 0.047 Uiso 1 1 calc R . .
C79 C -0.1348(10) 0.9382(8) 0.4003(7) 0.019(3) Uiso 1 1 d . . .
N1 N 0.5053(7) 0.8171(6) 0.0832(5) 0.018(2) Uiso 1 1 d . . .
N2 N 0.4436(7) 0.7276(7) -0.0401(5) 0.022(2) Uiso 1 1 d . . .
H2 H 0.3970 0.7372 -0.0871 0.026 Uiso 1 1 calc R . .
N3 N 0.6628(7) 0.7501(6) 0.0097(5) 0.021(2) Uiso 1 1 d . . .
H3 H 0.7063 0.7612 0.0574 0.025 Uiso 1 1 calc R . .
N4 N 0.5650(8) 0.8433(6) -0.1084(5) 0.025(3) Uiso 1 1 d . . .
N5 N 0.7325(9) 1.1013(7) 0.2884(7) 0.037(3) Uiso 1 1 d . . .
N6 N 0.2472(9) 1.1073(8) -0.2918(6) 0.032(3) Uiso 1 1 d . . .
N7 N -0.0461(7) 1.0521(7) 0.5968(5) 0.027(2) Uiso 1 1 d . . .
N8 N -0.1348(8) 1.1453(7) 0.4782(6) 0.033(3) Uiso 1 1 d . . .
H8 H -0.1775 1.1336 0.4304 0.039 Uiso 1 1 calc R . .
N9 N 0.0820(9) 1.1677(7) 0.5326(7) 0.044(3) Uiso 1 1 d . . .
H9 H 0.1248 1.1593 0.5810 0.052 Uiso 1 1 calc R . .
N10 N 0.0240(8) 1.0749(7) 0.4043(6) 0.036(3) Uiso 1 1 d . . .
N11 N 0.2660(9) 0.7946(7) 0.7828(6) 0.034(3) Uiso 1 1 d . . .
N12 N -0.2080(10) 0.7956(8) 0.1974(7) 0.046(3) Uiso 1 1 d . . .
O1 O 0.4707(7) 0.8879(6) 0.5549(5) 0.038(3) Uiso 1 1 d . . .
O2 O 0.6552(6) 0.9566(5) 0.5496(5) 0.025(2) Uiso 1 1 d . . .
O3 O 0.3780(8) 0.9464(6) 0.4462(6) 0.044(3) Uiso 1 1 d . . .
O4 O 0.5663(6) 1.0202(6) 0.4391(5) 0.039(2) Uiso 1 1 d . . .
O5 O 0.3723(7) 1.1397(6) 0.4339(5) 0.033(2) Uiso 1 1 d . . .
O6 O 0.4298(6) 1.1524(5) 0.3038(4) 0.028(2) Uiso 1 1 d . . .
O7 O 0.6520(6) 0.7795(5) 0.5674(4) 0.027(2) Uiso 1 1 d . . .
O8 O 0.5836(6) 0.7938(5) 0.6893(4) 0.028(2) Uiso 1 1 d . . .
O9 O 0.4067(7) 0.9570(5) 0.2735(5) 0.034(2) Uiso 1 1 d . . .
O10 O 0.2336(6) 1.0371(5) 0.3010(4) 0.031(2) Uiso 1 1 d . . .
O11 O 0.2920(6) 0.8938(5) 0.1736(4) 0.031(2) Uiso 1 1 d . . .
O12 O 0.1233(6) 0.9754(5) 0.1972(4) 0.025(2) Uiso 1 1 d . . .
O13 O 0.1475(7) 0.9731(5) 0.0437(5) 0.030(2) Uiso 1 1 d . . .
O14 O -0.0256(6) 0.8962(5) 0.0592(4) 0.025(2) Uiso 1 1 d . . .
O15 O 0.1532(6) 0.7912(5) 0.0562(4) 0.026(2) Uiso 1 1 d . . .
O16 O 0.1072(6) 0.7964(6) 0.1876(4) 0.034(2) Uiso 1 1 d . . .
O17 O 0.8466(7) 1.1509(6) 0.9399(5) 0.029(2) Uiso 1 1 d . . .
O18 O 0.9027(7) 1.1563(6) 0.8079(5) 0.034(2) Uiso 1 1 d . . .
O19 O 0.8877(7) 0.9507(5) 0.7893(5) 0.029(2) Uiso 1 1 d . . .
O20 O 0.7074(6) 1.0382(6) 0.7994(5) 0.035(2) Uiso 1 1 d . . .
O21 O 0.7833(6) 0.8834(5) 0.6886(4) 0.019(2) Uiso 1 1 d . . .
O22 O 0.6105(6) 0.9707(5) 0.6938(4) 0.020(2) Uiso 1 1 d . . .
O23 O 1.0451(6) 1.0383(6) 0.9385(5) 0.038(2) Uiso 1 1 d . . .
O24 O 0.8679(7) 0.9555(6) 0.9558(5) 0.031(2) Uiso 1 1 d . . .
O40 O 0.6354(6) 0.9188(5) 0.0215(4) 0.025(2) Uiso 1 1 d . . .
O41 O 0.4066(6) 0.8975(5) -0.0400(4) 0.026(2) Uiso 1 1 d . . .
O42 O 0.8135(7) 1.1478(6) 0.3006(5) 0.037(2) Uiso 1 1 d . . .
O43 O 0.6796(7) 1.0898(6) 0.3328(5) 0.038(3) Uiso 1 1 d . . .
O44 O 0.3040(7) 1.1171(6) -0.3352(5) 0.041(3) Uiso 1 1 d . . .
O45 O 0.1561(7) 1.1338(5) -0.2971(5) 0.030(2) Uiso 1 1 d . . .
O60 O 0.1133(7) 0.9962(5) 0.5307(5) 0.032(2) Uiso 1 1 d . . .
O61 O -0.1150(7) 0.9788(5) 0.4640(5) 0.031(2) Uiso 1 1 d . . .
O62 O 0.3553(7) 0.7569(6) 0.7907(5) 0.044(3) Uiso 1 1 d . . .
O63 O 0.2127(7) 0.7901(6) 0.8302(5) 0.042(3) Uiso 1 1 d . . .
O64 O -0.2864(7) 0.7460(6) 0.1849(5) 0.042(3) Uiso 1 1 d . . .
O65 O -0.1538(7) 0.8080(6) 0.1533(5) 0.048(3) Uiso 1 1 d . . .
Mn1 Mn 0.40556(17) 1.04090(13) 0.36416(11) 0.0342(6) Uani 1 1 d . . .
Mn2 Mn 0.87592(15) 1.04854(13) 0.87036(10) 0.0278(6) Uani 1 1 d . . .
Cr1 Cr 0.13053(18) 0.88819(14) 0.11935(12) 0.0329(6) Uani 1 1 d . . .
Cr2 Cr 0.62480(18) 0.87951(14) 0.62343(11) 0.0249(6) Uani 1 1 d . . .
Fe1 Fe 0.53610(14) 0.82977(12) -0.01274(10) 0.0258(5) Uani 1 1 d . . .
Fe2 Fe -0.01306(15) 1.06477(12) 0.50069(12) 0.0302(5) Uani 1 1 d . . .
N80 N 0.9376(14) 0.7077(10) 0.8217(10) 0.084(5) Uiso 1 1 d . . .
O80 O 0.8351(12) 0.7142(9) 0.8019(8) 0.100(5) Uiso 1 1 d . . .
O81 O 0.9828(11) 0.6815(9) 0.7782(8) 0.100(5) Uiso 1 1 d . . .
C80 C 0.9969(15) 0.7556(13) 0.8900(11) 0.104(7) Uiso 1 1 d . . .
H80A H 0.9462 0.7730 0.9170 0.156 Uiso 1 1 calc R . .
H80B H 1.0304 0.8041 0.8751 0.156 Uiso 1 1 calc R . .
H80C H 1.0526 0.7207 0.9223 0.156 Uiso 1 1 calc R . .
O1W O 0.1877(11) 0.8206(10) 0.3689(8) 0.144(5) Uiso 1 1 d . . .
N90A N 0.573(4) 0.209(3) 0.686(2) 0.077(12) Uiso 0.437(16) 1 d PU A 1
O90A O 0.666(2) 0.2003(15) 0.6975(15) 0.064(10) Uiso 0.437(16) 1 d PU A 1
O91A O 0.527(4) 0.215(3) 0.731(2) 0.133(16) Uiso 0.437(16) 1 d PU A 1
C90A C 0.521(5) 0.212(5) 0.603(3) 0.15(3) Uiso 0.437(16) 1 d PU A 1
H90A H 0.5643 0.1798 0.5783 0.225 Uiso 0.437(16) 1 calc PR A 1
H90B H 0.5158 0.2687 0.5860 0.225 Uiso 0.437(16) 1 calc PR A 1
H90C H 0.4487 0.1878 0.5922 0.225 Uiso 0.437(16) 1 calc PR A 1
N90B N 0.507(3) 0.2526(18) 0.653(2) 0.088(9) Uiso 0.563(16) 1 d PDU A 2
O90B O 0.4650(14) 0.3067(13) 0.6127(10) 0.069(7) Uiso 0.563(16) 1 d PU A 2
O91B O 0.5110(16) 0.2536(14) 0.7166(12) 0.049(6) Uiso 0.563(16) 1 d PU A 2
C90B C 0.5282(19) 0.1734(15) 0.6152(13) 0.022(6) Uiso 0.563(16) 1 d PDU A 2
H90D H 0.5616 0.1327 0.6534 0.033 Uiso 0.563(16) 1 calc PR A 2
H90E H 0.5764 0.1850 0.5847 0.033 Uiso 0.563(16) 1 calc PR A 2
H90F H 0.4600 0.1516 0.5836 0.033 Uiso 0.563(16) 1 calc PR A 2

loop_
_atom_site_aniso_label
_atom_site_aniso_U_11
_atom_site_aniso_U_22
_atom_site_aniso_U_33
_atom_site_aniso_U_23
_atom_site_aniso_U_13
_atom_site_aniso_U_12
Mn1 0.0419(13) 0.0305(15) 0.0211(11) -0.0041(11) -0.0056(10) 0.0053(12)
Mn2 0.0294(12) 0.0328(14) 0.0231(12) 0.0035(12) 0.0104(10) 0.0012(13)
Cr1 0.0284(13) 0.0377(16) 0.0253(13) -0.0088(12) -0.0039(10) 0.0096(13)
Cr2 0.0269(12) 0.0280(14) 0.0196(12) 0.0054(11) 0.0065(10) -0.0003(11)
Fe1 0.0242(11) 0.0329(13) 0.0164(10) 0.0033(10) -0.0002(8) -0.0042(10)
Fe2 0.0282(11) 0.0325(13) 0.0235(10) 0.0064(10) -0.0029(9) -0.0079(10)

loop_
_atom_type_symbol
_atom_type_description
_atom_type_scat_dispersion_real
_atom_type_scat_dispersion_imag
_atom_type_scat_source
C C 0.0033 0.0016 'International Tables Vol C Tables 4.2.6.8 and 6.1.1.4'
H H 0.0000 0.0000 'International Tables Vol C Tables 4.2.6.8 and 6.1.1.4'
N N 0.0061 0.0033 'International Tables Vol C Tables 4.2.6.8 and 6.1.1.4'
O O 0.0106 0.0060 'International Tables Vol C Tables 4.2.6.8 and 6.1.1.4'
Cr Cr 0.3209 0.6236 'International Tables Vol C Tables 4.2.6.8 and 6.1.1.4'
Mn Mn 0.3368 0.7283 'International Tables Vol C Tables 4.2.6.8 and 6.1.1.4'
Fe Fe 0.3463 0.8444 'International Tables Vol C Tables 4.2.6.8 and 6.1.1.4'

loop_
_geom_angle_atom_site_label_1
_geom_angle_atom_site_label_2
_geom_angle_atom_site_label_3
_geom_angle
_geom_angle_site_symmetry_1
_geom_angle_site_symmetry_3
O3 C1 O1 125.0(12) . .
O3 C1 C2 119.9(11) . .
O1 C1 C2 115.0(12) . .
O4 C2 O2 128.3(11) . .
O4 C2 C1 116.0(11) . .
O2 C2 C1 115.7(11) . .
O5 C3 O7 129.0(11) . 2_656
O5 C3 C4 118.9(11) . 2_656
O7 C3 C4 112.1(11) 2_656 2_656
O8 C4 O6 131.2(11) . 2_646
O8 C4 C3 116.5(11) . 2_646
O6 C4 C3 112.2(11) 2_646 2_646
O11 C5 O9 128.0(12) . .
O11 C5 C6 115.6(10) . .
O9 C5 C6 116.1(11) . .
O12 C6 O10 124.4(11) . .
O12 C6 C5 116.7(10) . .
O10 C6 C5 118.9(10) . .
O23 C7 O13 128.3(13) 1_454 .
O23 C7 C8 118.3(12) 1_454 .
O13 C7 C8 113.4(11) . .
O24 C8 O14 129.1(12) 1_454 .
O24 C8 C7 116.4(11) 1_454 .
O14 C8 C7 114.5(11) . .
O17 C9 O15 127.1(12) . 2_656
O17 C9 C10 113.6(12) . .
O15 C9 C10 119.3(12) 2_656 .
O18 C10 O16 129.1(13) . 2_656
O18 C10 C9 121.8(13) . .
O16 C10 C9 108.9(11) 2_656 .
O21 C11 O19 126.5(11) . .
O21 C11 C12 116.8(10) . .
O19 C11 C12 116.7(10) . .
O22 C12 O20 126.0(11) . .
O22 C12 C11 114.5(10) . .
O20 C12 C11 119.5(10) . .
O40 C40 C41 116.9(10) . .
O40 C40 C45 124.3(11) . .
C41 C40 C45 118.7(11) . .
C42 C41 C40 124.5(11) . .
C42 C41 H41 117.8 . .
C40 C41 H41 117.8 . .
C41 C42 C43 116.1(12) . .
C41 C42 H42 122.0 . .
C43 C42 H42 122.0 . .
C44 C43 C42 121.3(11) . .
C44 C43 N5 119.4(10) . .
C42 C43 N5 119.2(11) . .
C45 C44 C43 121.6(11) . .
C45 C44 H44 119.2 . .
C43 C44 H44 119.2 . .
C44 C45 C46 119.3(11) . .
C44 C45 C40 117.8(12) . .
C46 C45 C40 122.8(11) . .
N1 C46 C45 124.7(10) . .
N1 C46 H46 117.6 . .
C45 C46 H46 117.6 . .
N1 C47 C48 106.8(9) . .
N1 C47 H47A 110.4 . .
C48 C47 H47A 110.4 . .
N1 C47 H47B 110.4 . .
C48 C47 H47B 110.4 . .
H47A C47 H47B 108.6 . .
N2 C48 C47 108.0(9) . .
N2 C48 H48A 110.1 . .
C47 C48 H48A 110.1 . .
N2 C48 H48B 110.1 . .
C47 C48 H48B 110.1 . .
H48A C48 H48B 108.4 . .
N2 C49 C50 109.1(11) . .
N2 C49 H49A 109.9 . .
C50 C49 H49A 109.9 . .
N2 C49 H49B 109.9 . .
C50 C49 H49B 109.9 . .
H49A C49 H49B 108.3 . .
N3 C50 C49 109.8(10) . .
N3 C50 H50A 109.7 . .
C49 C50 H50A 109.7 . .
N3 C50 H50B 109.7 . .
C49 C50 H50B 109.7 . .
H50A C50 H50B 108.2 . .
N3 C51 C52 110.9(10) . .
N3 C51 H51A 109.5 . .
C52 C51 H51A 109.5 . .
N3 C51 H51B 109.5 . .
C52 C51 H51B 109.5 . .
H51A C51 H51B 108.0 . .
N4 C52 C51 106.0(9) . .
N4 C52 H52A 110.5 . .
C51 C52 H52A 110.5 . .
N4 C52 H52B 110.5 . .
C51 C52 H52B 110.5 . .
H52A C52 H52B 108.7 . .
N4 C53 C54 124.3(11) . .
N4 C53 H53 117.9 . .
C54 C53 H53 117.9 . .
C59 C54 C55 121.3(11) . .
C59 C54 C53 124.1(12) . .
C55 C54 C53 114.3(10) . .
C54 C55 C56 117.1(11) . .
C54 C55 H55 121.5 . .
C56 C55 H55 121.5 . .
C57 C56 C55 121.1(12) . .
C57 C56 N6 120.9(11) . .
C55 C56 N6 117.6(10) . .
C56 C57 C58 120.3(12) . .
C56 C57 H57 119.9 . .
C58 C57 H57 119.9 . .
C57 C58 C59 120.4(12) . .
C57 C58 H58 119.8 . .
C59 C58 H58 119.8 . .
O41 C59 C54 124.7(10) . .
O41 C59 C58 115.7(10) . .
C54 C59 C58 119.5(12) . .
O60 C60 C61 115.9(11) . .
O60 C60 C65 125.5(11) . .
C61 C60 C65 118.6(13) . .
C60 C61 C62 122.8(12) . .
C60 C61 H61 118.6 . .
C62 C61 H61 118.6 . .
C63 C62 C61 114.2(11) . .
C63 C62 H62 122.9 . .
C61 C62 H62 122.9 . .
C64 C63 C62 126.1(13) . .
C64 C63 N11 118.4(11) . .
C62 C63 N11 115.0(11) . .
C63 C64 C65 120.5(12) . .
C63 C64 H64 119.8 . .
C65 C64 H64 119.8 . .
C64 C65 C66 122.1(11) . .
C64 C65 C60 117.8(11) . .
C66 C65 C60 119.8(12) . .
N7 C66 C65 127.5(11) . .
N7 C66 H66 116.3 . .
C65 C66 H66 116.3 . .
N7 C67 C68 105.0(9) . .
N7 C67 H67A 110.7 . .
C68 C67 H67A 110.8 . .
N7 C67 H67B 110.7 . .
C68 C67 H67B 110.7 . .
H67A C67 H67B 108.8 . .
C67 C68 N8 109.6(10) . .
C67 C68 H68A 109.8 . .
N8 C68 H68A 109.8 . .
C67 C68 H68B 109.8 . .
N8 C68 H68B 109.8 . .
H68A C68 H68B 108.2 . .
N8 C69 C70 109.0(11) . .
N8 C69 H69A 109.9 . .
C70 C69 H69A 109.9 . .
N8 C69 H69B 109.9 . .
C70 C69 H69B 109.9 . .
H69A C69 H69B 108.3 . .
N9 C70 C69 111.5(11) . .
N9 C70 H70A 109.3 . .
C69 C70 H70A 109.3 . .
N9 C70 H70B 109.3 . .
C69 C70 H70B 109.3 . .
H70A C70 H70B 108.0 . .
N9 C71 C72 109.1(9) . .
N9 C71 H71A 109.9 . .
C72 C71 H71A 109.9 . .
N9 C71 H71B 109.9 . .
C72 C71 H71B 109.9 . .
H71A C71 H71B 108.3 . .
N10 C72 C71 108.0(10) . .
N10 C72 H72A 110.1 . .
C71 C72 H72A 110.1 . .
N10 C72 H72B 110.1 . .
C71 C72 H72B 110.1 . .
H72A C72 H72B 108.4 . .
N10 C73 C74 126.1(12) . .
N10 C73 H73 116.9 . .
C74 C73 H73 116.9 . .
C73 C74 C75 119.3(11) . .
C73 C74 C79 122.9(11) . .
C75 C74 C79 117.3(11) . .
C76 C75 C74 120.7(11) . .
C76 C75 H75 119.7 . .
C74 C75 H75 119.7 . .
C75 C76 C77 122.0(12) . .
C75 C76 N12 118.2(11) . .
C77 C76 N12 119.1(11) . .
C78 C77 C76 120.7(13) . .
C78 C77 H77 119.7 . .
C76 C77 H77 119.7 . .
C77 C78 C79 119.5(11) . .
C77 C78 H78 120.2 . .
C79 C78 H78 120.2 . .
O61 C79 C74 122.7(11) . .
O61 C79 C78 117.9(10) . .
C74 C79 C78 119.3(11) . .
C46 N1 C47 119.1(9) . .
C46 N1 Fe1 125.0(8) . .
C47 N1 Fe1 115.6(7) . .
C49 N2 C48 116.6(10) . .
C49 N2 Fe1 110.6(7) . .
C48 N2 Fe1 110.3(7) . .
C49 N2 H2 106.3 . .
C48 N2 H2 106.3 . .
Fe1 N2 H2 106.3 . .
C51 N3 C50 115.6(9) . .
C51 N3 Fe1 108.0(7) . .
C50 N3 Fe1 109.4(7) . .
C51 N3 H3 107.9 . .
C50 N3 H3 107.9 . .
Fe1 N3 H3 107.9 . .
C53 N4 C52 118.6(9) . .
C53 N4 Fe1 125.0(8) . .
C52 N4 Fe1 116.2(8) . .
O43 N5 O42 124.1(11) . .
O43 N5 C43 118.5(11) . .
O42 N5 C43 117.3(10) . .
O45 N6 O44 129.0(12) . .
O45 N6 C56 113.4(10) . .
O44 N6 C56 117.6(10) . .
C66 N7 C67 119.7(10) . .
C66 N7 Fe2 124.6(8) . .
C67 N7 Fe2 115.5(8) . .
C69 N8 C68 116.1(10) . .
C69 N8 Fe2 111.9(7) . .
C68 N8 Fe2 108.3(8) . .
C69 N8 H8 106.7 . .
C68 N8 H8 106.7 . .
Fe2 N8 H8 106.7 . .
C70 N9 C71 115.1(11) . .
C70 N9 Fe2 112.2(8) . .
C71 N9 Fe2 105.8(8) . .
C70 N9 H9 107.8 . .
C71 N9 H9 107.8 . .
Fe2 N9 H9 107.8 . .
C73 N10 C72 122.3(11) . .
C73 N10 Fe2 125.0(10) . .
C72 N10 Fe2 112.7(8) . .
O63 N11 O62 123.0(11) . .
O63 N11 C63 117.2(10) . .
O62 N11 C63 119.8(10) . .
O65 N12 O64 123.8(12) . .
O65 N12 C76 118.2(11) . .
O64 N12 C76 118.0(11) . .
C1 O1 Cr2 112.7(8) . .
C2 O2 Cr2 113.8(7) . .
C1 O3 Mn1 111.1(8) . .
C2 O4 Mn1 116.1(8) . .
C3 O5 Mn1 114.8(8) . .
C4 O6 Mn1 116.2(7) 2_656 .
C3 O7 Cr2 114.4(7) 2_646 .
C4 O8 Cr2 113.6(8) . .
C5 O9 Mn1 115.0(8) . .
C6 O10 Mn1 111.6(8) . .
C5 O11 Cr1 113.5(8) . .
C6 O12 Cr1 111.7(8) . .
C7 O13 Cr1 114.3(8) . .
C8 O14 Cr1 116.0(8) . .
C9 O15 Cr1 112.5(8) 2_646 .
C10 O16 Cr1 116.5(8) 2_646 .
C9 O17 Mn2 113.9(8) . .
C10 O18 Mn2 112.6(9) . .
C11 O19 Mn2 113.8(7) . .
C12 O20 Mn2 112.3(8) . .
C11 O21 Cr2 112.7(7) . .
C12 O22 Cr2 114.3(7) . .
C7 O23 Mn2 113.6(8) 1_656 .
C8 O24 Mn2 114.4(8) 1_656 .
C40 O40 Fe1 127.0(8) . .
C59 O41 Fe1 125.7(6) . .
C60 O60 Fe2 126.7(7) . .
C79 O61 Fe2 128.6(8) . .
O9 Mn1 O4 100.8(3) . .
O9 Mn1 O5 165.7(3) . .
O4 Mn1 O5 92.5(3) . .
O9 Mn1 O6 94.6(3) . .
O4 Mn1 O6 101.9(3) . .
O5 Mn1 O6 77.6(3) . .
O9 Mn1 O10 78.2(3) . .
O4 Mn1 O10 167.0(3) . .
O5 Mn1 O10 90.0(3) . .
O6 Mn1 O10 91.1(3) . .
O9 Mn1 O3 98.2(4) . .
O4 Mn1 O3 76.5(3) . .
O5 Mn1 O3 89.8(3) . .
O6 Mn1 O3 167.2(3) . .
O10 Mn1 O3 90.8(4) . .
O18 Mn2 O23 95.0(3) . .
O18 Mn2 O17 78.1(3) . .
O23 Mn2 O17 91.4(3) . .
O18 Mn2 O20 91.1(3) . .
O23 Mn2 O20 171.2(4) . .
O17 Mn2 O20 96.0(3) . .
O18 Mn2 O24 167.3(4) . .
O23 Mn2 O24 77.0(3) . .
O17 Mn2 O24 92.0(3) . .
O20 Mn2 O24 98.0(3) . .
O18 Mn2 O19 98.8(3) . .
O23 Mn2 O19 95.2(3) . .
O17 Mn2 O19 172.9(3) . .
O20 Mn2 O19 77.6(3) . .
O24 Mn2 O19 91.9(3) . .
O14 Cr1 O13 81.8(4) . .
O14 Cr1 O15 90.8(3) . .
O13 Cr1 O15 93.3(3) . .
O14 Cr1 O16 95.3(3) . .
O13 Cr1 O16 175.0(4) . .
O15 Cr1 O16 82.6(3) . .
O14 Cr1 O11 172.6(4) . .
O13 Cr1 O11 91.0(4) . .
O15 Cr1 O11 91.5(3) . .
O16 Cr1 O11 92.0(3) . .
O14 Cr1 O12 96.3(3) . .
O13 Cr1 O12 93.6(4) . .
O15 Cr1 O12 170.7(3) . .
O16 Cr1 O12 90.8(3) . .
O11 Cr1 O12 82.2(3) . .
O2 Cr2 O7 92.6(3) . .
O2 Cr2 O22 93.7(3) . .
O7 Cr2 O22 171.3(3) . .
O2 Cr2 O8 173.8(4) . .
O7 Cr2 O8 83.1(3) . .
O22 Cr2 O8 91.0(3) . .
O2 Cr2 O1 82.7(4) . .
O7 Cr2 O1 90.6(4) . .
O22 Cr2 O1 96.0(4) . .
O8 Cr2 O1 92.8(3) . .
O2 Cr2 O21 91.8(3) . .
O7 Cr2 O21 92.3(3) . .
O22 Cr2 O21 81.5(3) . .
O8 Cr2 O21 92.9(3) . .
O1 Cr2 O21 173.8(4) . .
O40 Fe1 N4 86.3(4) . .
O40 Fe1 O41 96.1(3) . .
N4 Fe1 O41 94.2(4) . .
O40 Fe1 N1 93.8(4) . .
N4 Fe1 N1 179.2(4) . .
O41 Fe1 N1 85.1(3) . .
O40 Fe1 N2 173.4(4) . .
N4 Fe1 N2 96.6(4) . .
O41 Fe1 N2 89.6(4) . .
N1 Fe1 N2 83.4(4) . .
O40 Fe1 N3 89.2(4) . .
N4 Fe1 N3 84.6(4) . .
O41 Fe1 N3 174.5(4) . .
N1 Fe1 N3 96.1(4) . .
N2 Fe1 N3 85.2(4) . .
O61 Fe2 O60 97.2(4) . .
O61 Fe2 N7 86.8(4) . .
O60 Fe2 N7 93.5(4) . .
O61 Fe2 N8 88.8(4) . .
O60 Fe2 N8 173.4(5) . .
N7 Fe2 N8 84.1(4) . .
O61 Fe2 N10 93.1(4) . .
O60 Fe2 N10 84.7(4) . .
N7 Fe2 N10 178.2(5) . .
N8 Fe2 N10 97.7(4) . .
O61 Fe2 N9 172.7(5) . .
O60 Fe2 N9 89.8(4) . .
N7 Fe2 N9 95.0(5) . .
N8 Fe2 N9 84.3(4) . .
N10 Fe2 N9 85.3(5) . .
O81 N80 O80 119.8(18) . .
O81 N80 C80 121.8(17) . .
O80 N80 C80 116.1(17) . .
N80 C80 H80A 109.5 . .
N80 C80 H80B 109.5 . .
H80A C80 H80B 109.5 . .
N80 C80 H80C 109.5 . .
H80A C80 H80C 109.5 . .
H80B C80 H80C 109.5 . .
O91A N90A O90A 127(5) . .
O91A N90A C90A 124(5) . .
O90A N90A C90A 109(4) . .
N90A C90A H90A 109.5 . .
N90A C90A H90B 109.5 . .
H90A C90A H90B 109.5 . .
N90A C90A H90C 109.5 . .
H90A C90A H90C 109.5 . .
H90B C90A H90C 109.5 . .
O91B N90B O90B 121(3) . .
O91B N90B C90B 121(3) . .
O90B N90B C90B 117(3) . .
N90B C90B H90D 109.5 . .
N90B C90B H90E 109.5 . .
H90D C90B H90E 109.5 . .
N90B C90B H90F 109.5 . .
H90D C90B H90F 109.5 . .
H90E C90B H90F 109.5 . .

loop_
_geom_bond_atom_site_label_1
_geom_bond_atom_site_label_2
_geom_bond_distance
_geom_bond_site_symmetry_2
C1 O3 1.243(14) .
C1 O1 1.254(14) .
C1 C2 1.535(16) .
C2 O4 1.249(13) .
C2 O2 1.265(14) .
C3 O5 1.226(14) .
C3 O7 1.263(13) 2_656
C3 C4 1.619(16) 2_656
C4 O8 1.206(14) .
C4 O6 1.282(14) 2_646
C4 C3 1.619(16) 2_646
C5 O11 1.235(13) .
C5 O9 1.247(13) .
C5 C6 1.546(15) .
C6 O12 1.265(13) .
C6 O10 1.275(14) .
C7 O23 1.224(14) 1_454
C7 O13 1.279(14) .
C7 C8 1.586(16) .
C8 O24 1.214(14) 1_454
C8 O14 1.231(14) .
C9 O17 1.244(15) .
C9 O15 1.254(15) 2_656
C9 C10 1.601(16) .
C10 O18 1.171(15) .
C10 O16 1.307(15) 2_656
C11 O21 1.230(13) .
C11 O19 1.257(14) .
C11 C12 1.546(14) .
C12 O22 1.258(13) .
C12 O20 1.271(14) .
C40 O40 1.292(14) .
C40 C41 1.385(16) .
C40 C45 1.434(15) .
C41 C42 1.371(15) .
C41 H41 0.9300 .
C42 C43 1.420(15) .
C42 H42 0.9300 .
C43 C44 1.391(16) .
C43 N5 1.461(15) .
C44 C45 1.384(16) .
C44 H44 0.9300 .
C45 C46 1.410(16) .
C46 N1 1.299(13) .
C46 H46 0.9300 .
C47 N1 1.493(15) .
C47 C48 1.506(15) .
C47 H47A 0.9700 .
C47 H47B 0.9700 .
C48 N2 1.492(12) .
C48 H48A 0.9700 .
C48 H48B 0.9700 .
C49 N2 1.472(16) .
C49 C50 1.497(15) .
C49 H49A 0.9700 .
C49 H49B 0.9700 .
C50 N3 1.495(15) .
C50 H50A 0.9700 .
C50 H50B 0.9700 .
C51 N3 1.491(13) .
C51 C52 1.507(16) .
C51 H51A 0.9700 .
C51 H51B 0.9700 .
C52 N4 1.488(14) .
C52 H52A 0.9700 .
C52 H52B 0.9700 .
C53 N4 1.310(14) .
C53 C54 1.442(16) .
C53 H53 0.9300 .
C54 C59 1.377(15) .
C54 C55 1.408(17) .
C55 C56 1.425(15) .
C55 H55 0.9300 .
C56 C57 1.368(14) .
C56 N6 1.511(16) .
C57 C58 1.376(17) .
C57 H57 0.9300 .
C58 C59 1.398(16) .
C58 H58 0.9300 .
C59 O41 1.319(13) .
C60 O60 1.303(14) .
C60 C61 1.369(16) .
C60 C65 1.463(16) .
C61 C62 1.439(17) .
C61 H61 0.9300 .
C62 C63 1.395(15) .
C62 H62 0.9300 .
C63 C64 1.318(16) .
C63 N11 1.466(16) .
C64 C65 1.398(17) .
C64 H64 0.9300 .
C65 C66 1.419(17) .
C66 N7 1.285(15) .
C66 H66 0.9300 .
C67 N7 1.472(14) .
C67 C68 1.501(16) .
C67 H67A 0.9700 .
C67 H67B 0.9700 .
C68 N8 1.505(14) .
C68 H68A 0.9700 .
C68 H68B 0.9700 .
C69 N8 1.491(17) .
C69 C70 1.526(15) .
C69 H69A 0.9700 .
C69 H69B 0.9700 .
C70 N9 1.422(16) .
C70 H70A 0.9700 .
C70 H70B 0.9700 .
C71 N9 1.497(14) .
C71 C72 1.521(15) .
C71 H71A 0.9700 .
C71 H71B 0.9700 .
C72 N10 1.453(15) .
C72 H72A 0.9700 .
C72 H72B 0.9700 .
C73 N10 1.249(14) .
C73 C74 1.427(17) .
C73 H73 0.9300 .
C74 C75 1.430(16) .
C74 C79 1.439(16) .
C75 C76 1.354(16) .
C75 H75 0.9300 .
C76 C77 1.396(15) .
C76 N12 1.456(15) .
C77 C78 1.355(16) .
C77 H77 0.9300 .
C78 C79 1.450(17) .
C78 H78 0.9300 .
C79 O61 1.297(13) .
N1 Fe1 1.923(8) .
N2 Fe1 1.987(10) .
N2 H2 0.9100 .
N3 Fe1 2.000(9) .
N3 H3 0.9100 .
N4 Fe1 1.908(9) .
N5 O43 1.211(12) .
N5 O42 1.237(12) .
N6 O45 1.210(12) .
N6 O44 1.229(12) .
N7 Fe2 1.940(9) .
N8 Fe2 1.962(10) .
N8 H8 0.9100 .
N9 Fe2 2.022(12) .
N9 H9 0.9100 .
N10 Fe2 1.965(11) .
N11 O63 1.248(11) .
N11 O62 1.256(12) .
N12 O65 1.221(12) .
N12 O64 1.242(13) .
O1 Cr2 2.008(9) .
O2 Cr2 1.949(8) .
O3 Mn1 2.228(10) .
O4 Mn1 2.139(9) .
O5 Mn1 2.147(9) .
O6 C4 1.282(14) 2_656
O6 Mn1 2.163(8) .
O7 C3 1.263(13) 2_646
O7 Cr2 1.981(8) .
O8 Cr2 1.992(8) .
O9 Mn1 2.139(8) .
O10 Mn1 2.164(8) .
O11 Cr1 2.012(8) .
O12 Cr1 2.015(8) .
O13 Cr1 1.995(9) .
O14 Cr1 1.981(8) .
O15 C9 1.254(15) 2_646
O15 Cr1 2.002(8) .
O16 C10 1.307(15) 2_646
O16 Cr1 2.003(9) .
O17 Mn2 2.169(9) .
O18 Mn2 2.147(9) .
O19 Mn2 2.191(9) .
O20 Mn2 2.173(8) .
O21 Cr2 2.029(8) .
O22 Cr2 1.988(8) .
O23 C7 1.224(14) 1_656
O23 Mn2 2.164(9) .
O24 C8 1.214(14) 1_656
O24 Mn2 2.182(9) .
O40 Fe1 1.884(8) .
O41 Fe1 1.912(8) .
O60 Fe2 1.890(9) .
O61 Fe2 1.874(9) .
N80 O81 1.187(16) .
N80 O80 1.253(17) .
N80 C80 1.48(2) .
C80 H80A 0.9600 .
C80 H80B 0.9600 .
C80 H80C 0.9600 .
N90A O91A 1.14(5) .
N90A O90A 1.15(4) .
N90A C90A 1.48(6) .
C90A H90A 0.9600 .
C90A H90B 0.9600 .
C90A H90C 0.9600 .
N90B O91B 1.16(3) .
N90B O90B 1.16(4) .
N90B C90B 1.497(19) .
C90B H90D 0.9600 .
C90B H90E 0.9600 .
C90B H90F 0.9600 .
